data_4336367
loop_
_publ_author_name
'Li-Cheng Song'
'Jia-Peng Li'
'Zhao-Jun Xie'
'Hai-Bin Song'

_publ_section_title
;
 Synthesis, Structural Characterization, and Electrochemical Properties of
 Dinuclear Ni/Mn Model Complexes for the Active Site of
 [NiFe]-Hydrogenases
;
_journal_name_full 'Inorganic Chemistry'
_journal_page_first 11618
_journal_page_last 11626
_journal_paper_doi 10.1021/ic401978h
_journal_volume 52
_journal_year 2013
_chemical_formula_sum 'C32 H29 N P2'
_chemical_formula_weight 489.50
_chemical_name_systematic
; 
 ? 
;
_space_group_IT_number 14
_symmetry_cell_setting monoclinic
_symmetry_space_group_name_Hall '-P 2yn'
_symmetry_space_group_name_H-M 'P 1 21/n 1'
_atom_sites_solution_hydrogens geom
_atom_sites_solution_primary direct
_atom_sites_solution_secondary difmap
_audit_creation_method SHELXL-97
_cell_angle_alpha 90.00
_cell_angle_beta 93.567(3)
_cell_angle_gamma 90.00
_cell_formula_units_Z 4
_cell_length_a 8.8369(18)
_cell_length_b 9.7566(19)
_cell_length_c 30.133(6)
_cell_measurement_reflns_used 8168
_cell_measurement_temperature 113(2)
_cell_measurement_theta_max 27.9
_cell_measurement_theta_min 1.4
_cell_volume 2593.0(9)
_computing_cell_refinement CrystalClear
_computing_data_collection CrystalClear
_computing_data_reduction CrystalClear
_computing_molecular_graphics 'Bruker SHELXTL'
_computing_publication_material 'CrystalStructure 3.8'
_computing_structure_refinement 'SHELXL-97 (Sheldrick, 2008)'
_computing_structure_solution 'SHELXS-97 (Sheldrick, 2008)'
_diffrn_ambient_temperature 113(2)
_diffrn_detector_area_resol_mean 14.22
_diffrn_measured_fraction_theta_full 1.000
_diffrn_measured_fraction_theta_max 1.000
_diffrn_measurement_device_type 'Rigaku Saturn724 CCD'
_diffrn_measurement_method '\w and \f scans'
_diffrn_radiation_monochromator multilayer
_diffrn_radiation_source 'rotating anode'
_diffrn_radiation_type MoK\a
_diffrn_radiation_wavelength 0.71073
_diffrn_reflns_av_R_equivalents 0.0638
_diffrn_reflns_av_sigmaI/netI 0.0609
_diffrn_reflns_limit_h_max 11
_diffrn_reflns_limit_h_min -10
_diffrn_reflns_limit_k_max 12
_diffrn_reflns_limit_k_min -12
_diffrn_reflns_limit_l_max 39
_diffrn_reflns_limit_l_min -39
_diffrn_reflns_number 25786
_diffrn_reflns_theta_full 27.88
_diffrn_reflns_theta_max 27.88
_diffrn_reflns_theta_min 1.35
_exptl_absorpt_coefficient_mu 0.189
_exptl_absorpt_correction_T_max 0.9777
_exptl_absorpt_correction_T_min 0.9632
_exptl_absorpt_correction_type multi-scan
_exptl_absorpt_process_details CrystalClear
_exptl_crystal_colour Colorless
_exptl_crystal_density_diffrn 1.254
_exptl_crystal_description Prism
_exptl_crystal_F_000 1032
_exptl_crystal_size_max 0.20
_exptl_crystal_size_mid 0.18
_exptl_crystal_size_min 0.12
_refine_diff_density_max 0.351
_refine_diff_density_min -0.372
_refine_diff_density_rms 0.062
_refine_ls_extinction_method none
_refine_ls_goodness_of_fit_ref 1.071
_refine_ls_hydrogen_treatment mixed
_refine_ls_matrix_type full
_refine_ls_number_parameters 317
_refine_ls_number_reflns 6188
_refine_ls_number_restraints 0
_refine_ls_restrained_S_all 1.071
_refine_ls_R_factor_all 0.0629
_refine_ls_R_factor_gt 0.0479
_refine_ls_shift/su_max 0.010
_refine_ls_shift/su_mean 0.000
_refine_ls_structure_factor_coef Fsqd
_refine_ls_weighting_details 'calc w=1/[\s^2^(Fo^2^)+(0.0516P)^2^+0.0482P] where P=(Fo^2^+2Fc^2^)/3'
_refine_ls_weighting_scheme calc
_refine_ls_wR_factor_gt 0.1068
_refine_ls_wR_factor_ref 0.1148
_reflns_number_gt 5021
_reflns_number_total 6188
_reflns_threshold_expression >2sigma(I)
_cod_data_source_file ic401978h_si_003_1.cif
_cod_data_source_block 1
_cod_database_code 4336367

loop_
_symmetry_equiv_pos_as_xyz
'x, y, z'
'-x+1/2, y+1/2, -z+1/2'
'-x, -y, -z'
'x-1/2, -y-1/2, z-1/2'

loop_
_atom_site_label
_atom_site_type_symbol
_atom_site_fract_x
_atom_site_fract_y
_atom_site_fract_z
_atom_site_U_iso_or_equiv
_atom_site_adp_type
_atom_site_occupancy
_atom_site_symmetry_multiplicity
_atom_site_calc_flag
_atom_site_refinement_flags
P1 P 0.69759(5) 0.56206(5) 0.170502(13) 0.01805(11) Uani 1 1 d .
P2 P 0.82404(5) 0.66335(5) 0.085689(13) 0.01876(12) Uani 1 1 d .
N1 N 0.67469(15) 0.61031(14) 0.11568(4) 0.0183(3) Uani 1 1 d .
C1 C 0.61510(18) 0.38980(18) 0.16964(5) 0.0189(3) Uani 1 1 d .
C2 C 0.6563(2) 0.29739(19) 0.13685(6) 0.0247(4) Uani 1 1 d .
H2 H 0.7188 0.3279 0.1143 0.030 Uiso 1 1 calc R
C3 C 0.6078(2) 0.16312(19) 0.13677(6) 0.0287(4) Uani 1 1 d .
H3 H 0.6351 0.1027 0.1139 0.034 Uiso 1 1 calc R
C4 C 0.5192(2) 0.11579(19) 0.17000(6) 0.0289(4) Uani 1 1 d .
H4 H 0.4860 0.0232 0.1700 0.035 Uiso 1 1 calc R
C5 C 0.47960(19) 0.20449(19) 0.20316(6) 0.0265(4) Uani 1 1 d .
H5 H 0.4199 0.1724 0.2262 0.032 Uiso 1 1 calc R
C6 C 0.52668(18) 0.34014(18) 0.20294(6) 0.0225(4) Uani 1 1 d .
H6 H 0.4983 0.4002 0.2258 0.027 Uiso 1 1 calc R
C7 C 0.55607(18) 0.66227(17) 0.19897(5) 0.0186(3) Uani 1 1 d .
C8 C 0.4019(2) 0.6744(2) 0.18574(6) 0.0272(4) Uani 1 1 d .
H8 H 0.3610 0.6235 0.1609 0.033 Uiso 1 1 calc R
C9 C 0.3083(2) 0.7601(2) 0.20852(6) 0.0300(4) Uani 1 1 d .
H9 H 0.2041 0.7677 0.1991 0.036 Uiso 1 1 calc R
C10 C 0.3654(2) 0.83454(19) 0.24478(6) 0.0275(4) Uani 1 1 d .
H10 H 0.3009 0.8936 0.2601 0.033 Uiso 1 1 calc R
C11 C 0.5169(2) 0.8228(2) 0.25873(6) 0.0297(4) Uani 1 1 d .
H11 H 0.5565 0.8732 0.2838 0.036 Uiso 1 1 calc R
C12 C 0.61102(19) 0.73722(18) 0.23597(5) 0.0234(4) Uani 1 1 d .
H12 H 0.7149 0.7296 0.2458 0.028 Uiso 1 1 calc R
C13 C 0.53810(18) 0.57316(17) 0.08700(5) 0.0198(3) Uani 1 1 d .
H13A H 0.4631 0.5307 0.1059 0.024 Uiso 1 1 calc R
H13B H 0.5672 0.5031 0.0654 0.024 Uiso 1 1 calc R
C14 C 0.46235(18) 0.69086(17) 0.06164(5) 0.0192(3) Uani 1 1 d .
C15 C 0.3724(2) 0.6631(2) 0.02323(6) 0.0292(4) Uani 1 1 d .
H15 H 0.3617 0.5713 0.0130 0.035 Uiso 1 1 calc R
C16 C 0.2980(2) 0.7679(2) -0.00047(6) 0.0342(5) Uani 1 1 d .
H16 H 0.2363 0.7462 -0.0265 0.041 Uiso 1 1 calc R
C17 C 0.3118(2) 0.9037(2) 0.01303(6) 0.0277(4) Uani 1 1 d .
C18 C 0.40341(19) 0.93060(19) 0.05108(6) 0.0274(4) Uani 1 1 d .
H18 H 0.4162 1.0226 0.0609 0.033 Uiso 1 1 calc R
C19 C 0.47679(19) 0.82622(18) 0.07512(6) 0.0249(4) Uani 1 1 d .
H19 H 0.5379 0.8479 0.1012 0.030 Uiso 1 1 calc R
C20 C 0.2270(2) 1.0171(2) -0.01192(7) 0.0414(5) Uani 1 1 d .
H20A H 0.1984 0.9866 -0.0423 0.062 Uiso 1 1 calc R
H20B H 0.2921 1.0982 -0.0129 0.062 Uiso 1 1 calc R
H20C H 0.1354 1.0400 0.0033 0.062 Uiso 1 1 calc R
C21 C 0.91371(18) 0.80043(17) 0.11899(5) 0.0199(3) Uani 1 1 d .
C22 C 0.84327(19) 0.87098(18) 0.15241(5) 0.0230(4) Uani 1 1 d .
H22 H 0.7463 0.8421 0.1607 0.028 Uiso 1 1 calc R
C23 C 0.9127(2) 0.98259(19) 0.17371(6) 0.0267(4) Uani 1 1 d .
H23 H 0.8637 1.0282 0.1967 0.032 Uiso 1 1 calc R
C24 C 1.0526(2) 1.0279(2) 0.16173(6) 0.0320(4) Uani 1 1 d .
H24 H 1.0999 1.1045 0.1763 0.038 Uiso 1 1 calc R
C25 C 1.1231(2) 0.9602(2) 0.12811(7) 0.0343(5) Uani 1 1 d .
H25 H 1.2189 0.9913 0.1195 0.041 Uiso 1 1 calc R
C26 C 1.0556(2) 0.84793(19) 0.10700(6) 0.0268(4) Uani 1 1 d .
H26 H 1.1056 0.8025 0.0842 0.032 Uiso 1 1 calc R
C27 C 0.96903(18) 0.52900(17) 0.09251(5) 0.0198(3) Uani 1 1 d .
C28 C 0.9869(2) 0.4478(2) 0.05529(6) 0.0335(5) Uani 1 1 d .
H28 H 0.9235 0.4632 0.0291 0.040 Uiso 1 1 calc R
C29 C 1.0948(3) 0.3452(2) 0.05546(7) 0.0456(6) Uani 1 1 d .
H29 H 1.1055 0.2913 0.0296 0.055 Uiso 1 1 calc R
C30 C 1.1871(2) 0.3213(2) 0.09332(7) 0.0371(5) Uani 1 1 d .
H30 H 1.2621 0.2515 0.0935 0.044 Uiso 1 1 calc R
C31 C 1.1699(2) 0.3991(2) 0.13080(6) 0.0298(4) Uani 1 1 d .
H31 H 1.2320 0.3816 0.1571 0.036 Uiso 1 1 calc R
C32 C 1.06251(19) 0.50294(19) 0.13051(6) 0.0241(4) Uani 1 1 d .
H32 H 1.0527 0.5567 0.1565 0.029 Uiso 1 1 calc R

loop_
_atom_site_aniso_label
_atom_site_aniso_U_11
_atom_site_aniso_U_22
_atom_site_aniso_U_33
_atom_site_aniso_U_23
_atom_site_aniso_U_13
_atom_site_aniso_U_12
P1 0.0170(2) 0.0184(2) 0.0185(2) 0.00091(17) -0.00125(16) 0.00040(16)
P2 0.0193(2) 0.0188(2) 0.0182(2) 0.00115(16) 0.00093(16) 0.00141(17)
N1 0.0172(7) 0.0191(8) 0.0182(7) 0.0013(6) -0.0022(5) 0.0000(6)
C1 0.0164(8) 0.0176(9) 0.0219(8) 0.0029(7) -0.0035(6) 0.0029(6)
C2 0.0260(9) 0.0222(10) 0.0258(9) 0.0024(7) 0.0016(7) 0.0028(7)
C3 0.0323(10) 0.0194(10) 0.0339(10) -0.0025(8) -0.0014(8) 0.0038(8)
C4 0.0259(10) 0.0179(10) 0.0422(11) 0.0031(8) -0.0040(8) -0.0019(7)
C5 0.0208(9) 0.0248(10) 0.0340(10) 0.0069(8) 0.0016(7) 0.0002(7)
C6 0.0189(9) 0.0228(10) 0.0255(9) 0.0020(7) -0.0003(7) 0.0018(7)
C7 0.0198(8) 0.0175(9) 0.0187(8) 0.0011(6) 0.0022(6) -0.0024(6)
C8 0.0238(9) 0.0315(11) 0.0259(9) -0.0072(8) -0.0033(7) 0.0028(8)
C9 0.0235(9) 0.0360(12) 0.0304(10) -0.0012(8) 0.0008(7) 0.0043(8)
C10 0.0299(10) 0.0254(10) 0.0281(9) -0.0026(7) 0.0088(8) 0.0021(8)
C11 0.0298(10) 0.0349(12) 0.0245(9) -0.0092(8) 0.0029(7) -0.0054(8)
C12 0.0205(9) 0.0283(10) 0.0215(8) -0.0017(7) 0.0006(7) -0.0042(7)
C13 0.0201(8) 0.0182(9) 0.0206(8) -0.0012(7) -0.0026(6) -0.0013(7)
C14 0.0169(8) 0.0213(9) 0.0196(8) 0.0024(7) 0.0017(6) 0.0018(7)
C15 0.0345(11) 0.0258(11) 0.0262(9) -0.0028(8) -0.0060(8) 0.0041(8)
C16 0.0356(11) 0.0397(13) 0.0259(10) 0.0024(8) -0.0100(8) 0.0087(9)
C17 0.0222(9) 0.0316(11) 0.0300(10) 0.0112(8) 0.0060(7) 0.0077(8)
C18 0.0233(9) 0.0205(10) 0.0387(10) 0.0023(8) 0.0046(8) 0.0032(7)
C19 0.0235(9) 0.0226(10) 0.0281(9) 0.0010(7) -0.0015(7) 0.0002(7)
C20 0.0346(11) 0.0438(14) 0.0460(12) 0.0171(10) 0.0044(9) 0.0153(10)
C21 0.0201(8) 0.0174(9) 0.0222(8) 0.0024(7) 0.0000(6) 0.0006(7)
C22 0.0217(9) 0.0210(9) 0.0267(9) 0.0010(7) 0.0034(7) 0.0007(7)
C23 0.0297(10) 0.0228(10) 0.0275(9) -0.0042(7) 0.0020(7) 0.0019(8)
C24 0.0314(10) 0.0209(10) 0.0430(11) -0.0041(8) -0.0029(8) -0.0048(8)
C25 0.0251(10) 0.0274(11) 0.0512(12) -0.0019(9) 0.0085(9) -0.0065(8)
C26 0.0259(9) 0.0227(10) 0.0325(10) -0.0002(8) 0.0086(8) -0.0008(7)
C27 0.0195(8) 0.0172(9) 0.0229(8) 0.0005(7) 0.0031(6) -0.0015(7)
C28 0.0371(11) 0.0332(12) 0.0297(10) -0.0074(8) -0.0026(8) 0.0087(9)
C29 0.0563(15) 0.0383(14) 0.0419(12) -0.0154(10) 0.0022(11) 0.0174(11)
C30 0.0324(11) 0.0244(11) 0.0550(13) 0.0045(9) 0.0078(9) 0.0114(8)
C31 0.0227(9) 0.0307(11) 0.0357(10) 0.0079(8) -0.0013(8) 0.0019(8)
C32 0.0211(9) 0.0262(10) 0.0250(9) 0.0010(7) 0.0017(7) 0.0002(7)

loop_
_atom_type_symbol
_atom_type_description
_atom_type_scat_dispersion_real
_atom_type_scat_dispersion_imag
_atom_type_scat_source
C C 0.0033 0.0016 'International Tables Vol C Tables 4.2.6.8 and 6.1.1.4'
H H 0.0000 0.0000 'International Tables Vol C Tables 4.2.6.8 and 6.1.1.4'
N N 0.0061 0.0033 'International Tables Vol C Tables 4.2.6.8 and 6.1.1.4'
P P 0.1023 0.0942 'International Tables Vol C Tables 4.2.6.8 and 6.1.1.4'

loop_
_geom_angle_atom_site_label_1
_geom_angle_atom_site_label_2
_geom_angle_atom_site_label_3
_geom_angle
N1 P1 C1 102.42(7)
N1 P1 C7 105.06(7)
C1 P1 C7 102.28(7)
N1 P2 C21 104.61(7)
N1 P2 C27 106.18(7)
C21 P2 C27 100.71(8)
C13 N1 P1 122.39(11)
C13 N1 P2 112.89(10)
P1 N1 P2 122.55(8)
C6 C1 C2 117.69(16)
C6 C1 P1 123.25(13)
C2 C1 P1 118.64(13)
C3 C2 C1 121.19(16)
C3 C2 H2 119.4
C1 C2 H2 119.4
C2 C3 C4 120.29(17)
C2 C3 H3 119.9
C4 C3 H3 119.9
C5 C4 C3 119.49(17)
C5 C4 H4 120.3
C3 C4 H4 120.3
C4 C5 C6 120.27(16)
C4 C5 H5 119.9
C6 C5 H5 119.9
C5 C6 C1 121.05(16)
C5 C6 H6 119.5
C1 C6 H6 119.5
C12 C7 C8 117.85(15)
C12 C7 P1 115.98(12)
C8 C7 P1 126.11(13)
C9 C8 C7 120.63(16)
C9 C8 H8 119.7
C7 C8 H8 119.7
C10 C9 C8 120.56(17)
C10 C9 H9 119.7
C8 C9 H9 119.7
C9 C10 C11 119.77(17)
C9 C10 H10 120.1
C11 C10 H10 120.1
C10 C11 C12 119.84(17)
C10 C11 H11 120.1
C12 C11 H11 120.1
C11 C12 C7 121.34(16)
C11 C12 H12 119.3
C7 C12 H12 119.3
N1 C13 C14 115.27(14)
N1 C13 H13A 108.5
C14 C13 H13A 108.5
N1 C13 H13B 108.5
C14 C13 H13B 108.5
H13A C13 H13B 107.5
C19 C14 C15 117.88(16)
C19 C14 C13 123.10(15)
C15 C14 C13 119.02(15)
C16 C15 C14 120.85(18)
C16 C15 H15 119.6
C14 C15 H15 119.6
C15 C16 C17 121.43(17)
C15 C16 H16 119.3
C17 C16 H16 119.3
C18 C17 C16 117.29(17)
C18 C17 C20 121.27(19)
C16 C17 C20 121.42(18)
C17 C18 C19 121.52(18)
C17 C18 H18 119.2
C19 C18 H18 119.2
C14 C19 C18 121.02(17)
C14 C19 H19 119.5
C18 C19 H19 119.5
C17 C20 H20A 109.5
C17 C20 H20B 109.5
H20A C20 H20B 109.5
C17 C20 H20C 109.5
H20A C20 H20C 109.5
H20B C20 H20C 109.5
C22 C21 C26 117.87(16)
C22 C21 P2 124.06(13)
C26 C21 P2 117.69(13)
C23 C22 C21 121.04(16)
C23 C22 H22 119.5
C21 C22 H22 119.5
C24 C23 C22 120.51(17)
C24 C23 H23 119.7
C22 C23 H23 119.7
C23 C24 C25 119.16(18)
C23 C24 H24 120.4
C25 C24 H24 120.4
C26 C25 C24 120.79(17)
C26 C25 H25 119.6
C24 C25 H25 119.6
C25 C26 C21 120.62(17)
C25 C26 H26 119.7
C21 C26 H26 119.7
C28 C27 C32 117.90(16)
C28 C27 P2 115.48(13)
C32 C27 P2 126.61(13)
C29 C28 C27 121.50(18)
C29 C28 H28 119.2
C27 C28 H28 119.2
C30 C29 C28 119.85(19)
C30 C29 H29 120.1
C28 C29 H29 120.1
C31 C30 C29 119.63(18)
C31 C30 H30 120.2
C29 C30 H30 120.2
C30 C31 C32 120.54(17)
C30 C31 H31 119.7
C32 C31 H31 119.7
C31 C32 C27 120.57(17)
C31 C32 H32 119.7
C27 C32 H32 119.7

loop_
_geom_bond_atom_site_label_1
_geom_bond_atom_site_label_2
_geom_bond_distance
P1 N1 1.7176(14)
P1 C1 1.8314(18)
P1 C7 1.8410(17)
P2 N1 1.7247(14)
P2 C21 1.8234(18)
P2 C27 1.8356(17)
N1 C13 1.485(2)
C1 C6 1.396(2)
C1 C2 1.402(2)
C2 C3 1.378(2)
C2 H2 0.9500
C3 C4 1.388(2)
C3 H3 0.9500
C4 C5 1.383(3)
C4 H4 0.9500
C5 C6 1.387(2)
C5 H5 0.9500
C6 H6 0.9500
C7 C12 1.395(2)
C7 C8 1.401(2)
C8 C9 1.387(2)
C8 H8 0.9500
C9 C10 1.381(3)
C9 H9 0.9500
C10 C11 1.382(3)
C10 H10 0.9500
C11 C12 1.390(2)
C11 H11 0.9500
C12 H12 0.9500
C13 C14 1.512(2)
C13 H13A 0.9900
C13 H13B 0.9900
C14 C19 1.385(2)
C14 C15 1.389(2)
C15 C16 1.389(3)
C15 H15 0.9500
C16 C17 1.389(3)
C16 H16 0.9500
C17 C18 1.387(3)
C17 C20 1.510(3)
C18 C19 1.387(2)
C18 H18 0.9500
C19 H19 0.9500
C20 H20A 0.9800
C20 H20B 0.9800
C20 H20C 0.9800
C21 C22 1.398(2)
C21 C26 1.405(2)
C22 C23 1.388(2)
C22 H22 0.9500
C23 C24 1.382(3)
C23 H23 0.9500
C24 C25 1.390(3)
C24 H24 0.9500
C25 C26 1.383(3)
C25 H25 0.9500
C26 H26 0.9500
C27 C28 1.390(2)
C27 C32 1.393(2)
C28 C29 1.382(3)
C28 H28 0.9500
C29 C30 1.381(3)
C29 H29 0.9500
C30 C31 1.377(3)
C30 H30 0.9500
C31 C32 1.387(2)
C31 H31 0.9500
C32 H32 0.9500

loop_
_geom_torsion_atom_site_label_1
_geom_torsion_atom_site_label_2
_geom_torsion_atom_site_label_3
_geom_torsion_atom_site_label_4
_geom_torsion
C1 P1 N1 C13 37.33(14)
C7 P1 N1 C13 -69.21(14)
C1 P1 N1 P2 -124.74(10)
C7 P1 N1 P2 128.72(10)
C21 P2 N1 C13 142.88(11)
C27 P2 N1 C13 -111.12(12)
C21 P2 N1 P1 -53.51(11)
C27 P2 N1 P1 52.49(11)
N1 P1 C1 C6 -140.55(13)
C7 P1 C1 C6 -31.88(15)
N1 P1 C1 C2 47.03(14)
C7 P1 C1 C2 155.70(13)
C6 C1 C2 C3 1.8(2)
P1 C1 C2 C3 174.60(14)
C1 C2 C3 C4 -1.4(3)
C2 C3 C4 C5 0.2(3)
C3 C4 C5 C6 0.7(3)
C4 C5 C6 C1 -0.3(3)
C2 C1 C6 C5 -0.9(2)
P1 C1 C6 C5 -173.36(13)
N1 P1 C7 C12 -127.25(13)
C1 P1 C7 C12 126.11(13)
N1 P1 C7 C8 49.71(17)
C1 P1 C7 C8 -56.93(17)
C12 C7 C8 C9 0.9(3)
P1 C7 C8 C9 -175.97(14)
C7 C8 C9 C10 -0.3(3)
C8 C9 C10 C11 -0.5(3)
C9 C10 C11 C12 0.6(3)
C10 C11 C12 C7 0.1(3)
C8 C7 C12 C11 -0.9(3)
P1 C7 C12 C11 176.36(14)
P1 N1 C13 C14 129.66(13)
P2 N1 C13 C14 -66.70(16)
N1 C13 C14 C19 -23.8(2)
N1 C13 C14 C15 156.91(14)
C19 C14 C15 C16 -0.8(3)
C13 C14 C15 C16 178.50(16)
C14 C15 C16 C17 0.6(3)
C15 C16 C17 C18 0.2(3)
C15 C16 C17 C20 -178.05(18)
C16 C17 C18 C19 -0.9(3)
C20 C17 C18 C19 177.41(17)
C15 C14 C19 C18 0.2(3)
C13 C14 C19 C18 -179.11(16)
C17 C18 C19 C14 0.7(3)
N1 P2 C21 C22 -18.42(16)
C27 P2 C21 C22 -128.44(15)
N1 P2 C21 C26 168.88(13)
C27 P2 C21 C26 58.87(15)
C26 C21 C22 C23 -1.3(3)
P2 C21 C22 C23 -174.02(14)
C21 C22 C23 C24 1.1(3)
C22 C23 C24 C25 -0.1(3)
C23 C24 C25 C26 -0.5(3)
C24 C25 C26 C21 0.3(3)
C22 C21 C26 C25 0.6(3)
P2 C21 C26 C25 173.80(15)
N1 P2 C27 C28 107.52(14)
C21 P2 C27 C28 -143.69(14)
N1 P2 C27 C32 -73.60(16)
C21 P2 C27 C32 35.20(16)
C32 C27 C28 C29 -0.7(3)
P2 C27 C28 C29 178.26(17)
C27 C28 C29 C30 0.4(3)
C28 C29 C30 C31 0.6(3)
C29 C30 C31 C32 -1.2(3)
C30 C31 C32 C27 0.9(3)
C28 C27 C32 C31 0.1(3)
P2 C27 C32 C31 -178.75(13)
